data_2104786
loop_
_publ_author_name
'Tumanov, N. A.'
'Boldyreva, E. V.'
'Kolesov, B. A.'
'Kurnosov, A. V.'
'Quesada Cabrera, R.'

_publ_section_title
;
 Pressure-induced phase transitions in <small>L</small>-alanine,
 revisited
;
_journal_coeditor_code GP5038
_journal_issue 4
_journal_name_full 'Acta Crystallographica Section B'
_journal_page_first 458
_journal_page_last 471
_journal_paper_doi 10.1107/S010876811001983X
_journal_volume 66
_journal_year 2010
_chemical_formula_moiety 'C3 H7 N O2'
_chemical_formula_sum 'C3 H7 N O2'
_chemical_formula_weight 89.10
_chemical_name_common L-alanine
_chemical_name_systematic
;
 (S)-2-Aminopropanoic acid
;
_space_group_IT_number 19
_symmetry_cell_setting orthorhombic
_symmetry_space_group_name_Hall 'P 2ac 2ab'
_symmetry_space_group_name_H-M 'P 21 21 21'
_atom_sites_solution_hydrogens geom
_atom_sites_solution_primary direct
_atom_sites_solution_secondary difmap
_audit_creation_method SHELXL-97
_cell_angle_alpha 90.00
_cell_angle_beta 90.00
_cell_angle_gamma 90.00
_cell_formula_units_Z 4
_cell_length_a 5.6254(9)
_cell_length_b 5.573(3)
_cell_length_c 11.942(6)
_cell_measurement_pressure 2900000
_cell_measurement_reflns_used 1106
_cell_measurement_temperature 293(2)
_cell_measurement_theta_max 31.0994
_cell_measurement_theta_min 3.5934
_cell_volume 374.4(3)
_computing_cell_refinement
;
CrysAlis Pro (Oxford Diffraction Ltd., 2009)
;
_computing_data_collection
;
CrysAlis Pro (Oxford Diffraction Ltd., 2009)
;
_computing_data_reduction
;
CrysAlis Pro (Oxford Diffraction Ltd., 2009)
;
_computing_molecular_graphics 'Mercury (Macrae et al., 2006)'
_computing_publication_material
;
Mercury (Macrae et al., 2006),
CrystalExplorer (Wolff et al., 2007),
PLATON (Spek, 2003)
;
_computing_structure_refinement 'SHELXL-97 (Sheldrick, 1997)'
_computing_structure_solution 'SHELXS-97 (Sheldrick, 1990)'
_diffrn_ambient_temperature 293(2)
_diffrn_detector_area_resol_mean 10.3457
_diffrn_measured_fraction_theta_full 0.458
_diffrn_measured_fraction_theta_max 0.458
_diffrn_measurement_device_type 'Oxford Diffraction KM4 CCD'
_diffrn_measurement_method \w
_diffrn_radiation_monochromator graphite
_diffrn_radiation_source 'fine-focus sealed tube'
_diffrn_radiation_type MoK\a
_diffrn_radiation_wavelength 0.71073
_diffrn_reflns_av_R_equivalents 0.1236
_diffrn_reflns_av_sigmaI/netI 0.1075
_diffrn_reflns_limit_h_max 8
_diffrn_reflns_limit_h_min -8
_diffrn_reflns_limit_k_max 6
_diffrn_reflns_limit_k_min -6
_diffrn_reflns_limit_l_max 13
_diffrn_reflns_limit_l_min -13
_diffrn_reflns_number 3586
_diffrn_reflns_theta_full 31.14
_diffrn_reflns_theta_max 31.14
_diffrn_reflns_theta_min 4.00
_exptl_absorpt_coefficient_mu 0.132
_exptl_absorpt_correction_T_max 0.994
_exptl_absorpt_correction_T_min 0.993
_exptl_absorpt_correction_type numerical
_exptl_absorpt_process_details
;
Absorb6.1 (R. J. Angel, 2006)
;
_exptl_crystal_colour colorless
_exptl_crystal_density_diffrn 1.581
_exptl_crystal_density_method 'not measured'
_exptl_crystal_description plate
_exptl_crystal_F_000 192
_exptl_crystal_size_max 0.14
_exptl_crystal_size_mid 0.06
_exptl_crystal_size_min 0.05
_refine_diff_density_max 0.221
_refine_diff_density_min -0.185
_refine_ls_extinction_method none
_refine_ls_goodness_of_fit_ref 0.901
_refine_ls_hydrogen_treatment constr
_refine_ls_matrix_type full
_refine_ls_number_parameters 57
_refine_ls_number_reflns 564
_refine_ls_number_restraints 0
_refine_ls_restrained_S_all 0.901
_refine_ls_R_factor_all 0.0866
_refine_ls_R_factor_gt 0.0525
_refine_ls_shift/su_max 0.000
_refine_ls_shift/su_mean 0.000
_refine_ls_structure_factor_coef Fsqd
_refine_ls_weighting_details 'calc w=1/[\s^2^(Fo^2^)+(0.0601P)^2^+0.0000P] where P=(Fo^2^+2Fc^2^)/3'
_refine_ls_weighting_scheme calc
_refine_ls_wR_factor_gt 0.1075
_refine_ls_wR_factor_ref 0.1144
_reflns_number_gt 325
_reflns_number_total 564
_reflns_threshold_expression >2sigma(I)
_cod_data_source_file gp5038.cif
_cod_data_source_block 2.9GPa
_cod_original_cell_volume 374.3(3)
_cod_database_code 2104786
_cod_database_fobs_code 2104786

loop_
_symmetry_equiv_pos_as_xyz
'x, y, z'
'-x+1/2, -y, z+1/2'
'x+1/2, -y+1/2, -z'
'-x, y+1/2, -z+1/2'

loop_
_atom_site_type_symbol
_atom_site_label
_atom_site_fract_x
_atom_site_fract_y
_atom_site_fract_z
_atom_site_U_iso_or_equiv
_atom_site_adp_type
_atom_site_calc_flag
_atom_site_refinement_flags
_atom_site_occupancy
_atom_site_disorder_assembly
_atom_site_disorder_group
C C2 0.1924(5) 0.5476(8) 0.1604(4) 0.0227(11) Uani d . 1 . .
H H21 0.2120 0.5911 0.2394 0.027 Uiso calc R 1 . .
C C1 -0.0619(5) 0.4567(10) 0.1427(5) 0.0244(12) Uani d . 1 . .
C C3 0.2446(6) 0.7630(10) 0.0901(4) 0.0317(13) Uani d . 1 . .
H H31 0.4026 0.8187 0.1056 0.038 Uiso calc R 1 . .
H H33 0.1325 0.8877 0.1071 0.038 Uiso calc R 1 . .
H H32 0.2321 0.7211 0.0124 0.038 Uiso calc R 1 . .
O O2 -0.0933(4) 0.2721(6) 0.0870(3) 0.0269(10) Uani d . 1 . .
O O1 -0.2227(4) 0.5856(5) 0.1846(3) 0.0311(9) Uani d . 1 . .
N N1 0.3593(4) 0.3526(6) 0.1336(3) 0.0257(10) Uani d . 1 . .
H H13 0.3494 0.3176 0.0610 0.031 Uiso calc R 1 . .
H H11 0.3227 0.2233 0.1738 0.031 Uiso calc R 1 . .
H H12 0.5068 0.3989 0.1498 0.031 Uiso calc R 1 . .

loop_
_atom_site_aniso_label
_atom_site_aniso_U_11
_atom_site_aniso_U_22
_atom_site_aniso_U_33
_atom_site_aniso_U_12
_atom_site_aniso_U_13
_atom_site_aniso_U_23
C2 0.0193(16) 0.031(5) 0.017(5) 0.0022(17) -0.0067(15) -0.0026(19)
C1 0.0188(16) 0.037(5) 0.018(5) -0.0032(19) 0.0040(15) 0.004(2)
C3 0.0255(17) 0.021(5) 0.048(5) -0.002(2) -0.002(2) 0.003(2)
O2 0.0270(13) 0.027(3) 0.027(3) 0.0005(16) -0.0045(13) -0.0048(15)
O1 0.0202(11) 0.036(3) 0.037(3) 0.0019(13) 0.0058(12) -0.0070(15)
N1 0.0199(12) 0.022(4) 0.035(4) -0.0018(15) 0.0012(16) -0.0022(14)

loop_
_atom_type_symbol
_atom_type_description
_atom_type_scat_dispersion_real
_atom_type_scat_dispersion_imag
_atom_type_scat_source
C C 0.0033 0.0016 'International Tables Vol C Tables 4.2.6.8 and 6.1.1.4'
H H 0.0000 0.0000 'International Tables Vol C Tables 4.2.6.8 and 6.1.1.4'
N N 0.0061 0.0033 'International Tables Vol C Tables 4.2.6.8 and 6.1.1.4'
O O 0.0106 0.0060 'International Tables Vol C Tables 4.2.6.8 and 6.1.1.4'

loop_
_geom_angle_atom_site_label_1
_geom_angle_atom_site_label_2
_geom_angle_atom_site_label_3
_geom_angle_site_symmetry_1
_geom_angle_site_symmetry_3
_geom_angle
_geom_angle_publ_flag
N1 C2 C3 . . 110.2(4) ?
N1 C2 C1 . . 108.8(4) ?
C3 C2 C1 . . 111.8(3) ?
N1 C2 H21 . . 108.7 ?
C3 C2 H21 . . 108.7 ?
C1 C2 H21 . . 108.7 ?
O2 C1 O1 . . 125.8(3) ?
O2 C1 C2 . . 118.8(4) ?
O1 C1 C2 . . 115.3(4) ?
C2 C3 H31 . . 109.5 ?
C2 C3 H33 . . 109.5 ?
H31 C3 H33 . . 109.5 ?
C2 C3 H32 . . 109.5 ?
H31 C3 H32 . . 109.5 ?
H33 C3 H32 . . 109.5 ?
C2 N1 H13 . . 109.5 ?
C2 N1 H11 . . 109.5 ?
H13 N1 H11 . . 109.5 ?
C2 N1 H12 . . 109.5 ?
H13 N1 H12 . . 109.5 ?
H11 N1 H12 . . 109.5 ?

loop_
_geom_bond_atom_site_label_1
_geom_bond_atom_site_label_2
_geom_bond_site_symmetry_2
_geom_bond_distance
_geom_bond_publ_flag
C2 N1 . 1.471(6) ?
C2 C3 . 1.494(6) ?
C2 C1 . 1.533(5) ?
C2 H21 . 0.9800 ?
C1 O2 . 1.237(6) ?
C1 O1 . 1.259(5) ?
C3 H31 . 0.9600 ?
C3 H33 . 0.9600 ?
C3 H32 . 0.9600 ?
N1 H13 . 0.8900 ?
N1 H11 . 0.8900 ?
N1 H12 . 0.8900 ?

loop_
_geom_hbond_atom_site_label_D
_geom_hbond_atom_site_label_H
_geom_hbond_atom_site_label_A
_geom_hbond_site_symmetry_A
_geom_hbond_distance_DH
_geom_hbond_distance_HA
_geom_hbond_distance_DA
_geom_hbond_angle_DHA
N1 H11 O1 4_545 0.89 1.94 2.742(5) 149.0
N1 H12 O1 1_655 0.89 1.89 2.754(4) 163.4
N1 H13 O2 3 0.89 1.87 2.738(5) 166.1
C2 H21 O2 4 0.98 2.40 3.313(7) 154.7

loop_
_geom_torsion_atom_site_label_1
_geom_torsion_atom_site_label_2
_geom_torsion_atom_site_label_3
_geom_torsion_atom_site_label_4
_geom_torsion_site_symmetry_1
_geom_torsion_site_symmetry_2
_geom_torsion_site_symmetry_3
_geom_torsion_site_symmetry_4
_geom_torsion
_geom_torsion_publ_flag
N1 C2 C1 O2 . . . . -16.6(7) ?
C3 C2 C1 O2 . . . . 105.3(6) ?
N1 C2 C1 O1 . . . . 165.5(4) ?
C3 C2 C1 O1 . . . . -72.5(7) ?

loop_
_cod_related_entry_id
_cod_related_entry_database
_cod_related_entry_code
1 ChemSpider 5735
